data_4072621
loop_
_publ_author_name
'Voinov, Maxim A.'
'Shevelev, Tikhon G.'
'Rybalova, Tatyana V.'
'Gatilov, Yury V.'
'Pervukhina, Natalie V.'
'Burdukov, Aleksei B.'
'Grigor'ev, Igor A.'

_publ_section_title
;
 \a-Organoelement Nitrones:&#x00A0; Synthesis, Properties, and IR and13C
 NMR Spectral and X-ray Structural Characterization&#x2020;
;
_journal_issue 7
_journal_name_full Organometallics
_journal_page_first 1607
_journal_paper_doi 10.1021/om060883o
_journal_volume 26
_journal_year 2007
_chemical_formula_moiety 'C20 H24 N O P'
_chemical_formula_sum 'C20 H24 N O P'
_chemical_formula_weight 325.37
_chemical_melting_point 409
_chemical_name_systematic
; 
 5-Diphenylphosphanyl-2,2,4,4-tetramethyl-3,4-dihydro-2H-pyrrole 1-oxide 
;
_space_group_IT_number 19
_symmetry_cell_setting orthorhombic
_symmetry_space_group_name_Hall 'P 2ac 2ab'
_symmetry_space_group_name_H-M 'P 21 21 21'
_atom_sites_solution_hydrogens geom
_atom_sites_solution_primary direct
_atom_sites_solution_secondary difmap
_audit_creation_method SHELXL-97
_cell_angle_alpha 90.00
_cell_angle_beta 90.00
_cell_angle_gamma 90.00
_cell_formula_units_Z 4
_cell_length_a 6.0014(6)
_cell_length_b 12.5451(13)
_cell_length_c 23.887(3)
_cell_measurement_reflns_used 36
_cell_measurement_temperature 296(2)
_cell_measurement_theta_max 12.97
_cell_measurement_theta_min 11.8
_cell_volume 1798.4(3)
_computing_cell_refinement 'Bruker XSCANS'
_computing_data_collection 'Bruker XSCANS'
_computing_data_reduction 'Bruker SHELXTL'
_computing_molecular_graphics 'Bruker SHELXTL'
_computing_publication_material 'Bruker SHELXTL'
_computing_structure_refinement 'SHELXL-97 (Sheldrick, 1997)'
_computing_structure_solution 'SHELXS-97 (Sheldrick, 1990)'
_diffrn_ambient_temperature 296(2)
_diffrn_measured_fraction_theta_full 0.999
_diffrn_measured_fraction_theta_max 0.999
_diffrn_measurement_device_type 'Bruker P4'
_diffrn_measurement_method '2\q/\w scans'
_diffrn_radiation_monochromator graphite
_diffrn_radiation_source 'sealed tube'
_diffrn_radiation_type MoK\a
_diffrn_radiation_wavelength 0.71073
_diffrn_reflns_av_R_equivalents 0.0000
_diffrn_reflns_av_sigmaI/netI 0.0412
_diffrn_reflns_limit_h_max 0
_diffrn_reflns_limit_h_min -7
_diffrn_reflns_limit_k_max 0
_diffrn_reflns_limit_k_min -16
_diffrn_reflns_limit_l_max 31
_diffrn_reflns_limit_l_min 0
_diffrn_reflns_number 2390
_diffrn_reflns_theta_full 27.50
_diffrn_reflns_theta_max 27.50
_diffrn_reflns_theta_min 2.35
_diffrn_standards_decay_% 0.19
_diffrn_standards_interval_count 97
_diffrn_standards_number 3
_exptl_absorpt_coefficient_mu 0.157
_exptl_absorpt_correction_T_max 0.9782
_exptl_absorpt_correction_T_min 0.9642
_exptl_absorpt_correction_type integration
_exptl_crystal_colour colorless
_exptl_crystal_density_diffrn 1.202
_exptl_crystal_density_method 'not measured'
_exptl_crystal_description prism
_exptl_crystal_F_000 696
_exptl_crystal_size_max 0.93
_exptl_crystal_size_mid 0.2
_exptl_crystal_size_min 0.2
_refine_diff_density_max 0.263
_refine_diff_density_min -0.320
_refine_diff_density_rms 0.055
_refine_ls_abs_structure_details 'Flack H D (1983), Acta Cryst. A39, 876-881'
_refine_ls_abs_structure_Flack -0.35(17)
_refine_ls_extinction_method none
_refine_ls_goodness_of_fit_ref 1.062
_refine_ls_hydrogen_treatment constr
_refine_ls_matrix_type full
_refine_ls_number_parameters 208
_refine_ls_number_reflns 2390
_refine_ls_number_restraints 0
_refine_ls_restrained_S_all 1.062
_refine_ls_R_factor_all 0.0574
_refine_ls_R_factor_gt 0.0455
_refine_ls_shift/su_max 0.004
_refine_ls_shift/su_mean 0.000
_refine_ls_structure_factor_coef Fsqd
_refine_ls_weighting_details 'calc w=1/[\s^2^(Fo^2^)+(0.0704P)^2^+0.1490P] where P=(Fo^2^+2Fc^2^)/3'
_refine_ls_weighting_scheme calc
_refine_ls_wR_factor_gt 0.1136
_refine_ls_wR_factor_ref 0.1243
_reflns_number_gt 2000
_reflns_number_total 2390
_reflns_threshold_expression >2sigma(I)
_cod_data_source_file om060883osi20060926_012424.cif
_cod_data_source_block compound_9f_Voinov
_cod_depositor_comments
;
The following automatic conversions were performed:
'_atom_site_symetry_multiplicity' tag replaced with
'_atom_site_symmetry_multiplicity'.

Automatic conversion script
Id: cif_correct_tags 1440 2010-10-19 06:21:57Z saulius 

The following automatic conversions were performed:

'_symmetry_cell_setting' value 'Orthorhombic' changed to
'orthorhombic' according to
/home/saulius/struct/CIF-dictionaries/cif_core.dic dictionary named
'cif_core.dic' version 2.4.1 from 2010-06-29.

Automatic conversion script
Id: cif_fix_values 1715 2011-07-08 13:25:40Z adriana 
;
_cod_database_code 4072621

loop_
_symmetry_equiv_pos_as_xyz
'x, y, z'
'-x+1/2, -y, z+1/2'
'-x, y+1/2, -z+1/2'
'x+1/2, -y+1/2, -z'

loop_
_atom_site_label
_atom_site_type_symbol
_atom_site_fract_x
_atom_site_fract_y
_atom_site_fract_z
_atom_site_U_iso_or_equiv
_atom_site_adp_type
_atom_site_occupancy
_atom_site_symmetry_multiplicity
_atom_site_calc_flag
_atom_site_refinement_flags
P1 P 0.48930(13) 0.55302(5) 0.10741(3) 0.03612(19) Uani 1 1 d .
O1 O 0.5354(5) 0.61735(17) 0.22058(9) 0.0682(8) Uani 1 1 d .
N1 N 0.4283(5) 0.52912(19) 0.21528(9) 0.0457(6) Uani 1 1 d .
C5 C 0.3750(5) 0.4839(2) 0.16824(10) 0.0348(6) Uani 1 1 d .
C4 C 0.2478(5) 0.3805(2) 0.17771(11) 0.0384(6) Uani 1 1 d .
C3 C 0.2422(8) 0.3725(2) 0.24239(12) 0.0595(10) Uani 1 1 d .
H3A H 0.0898 0.3636 0.2551 0.071 Uiso 1 1 calc R
H3B H 0.3279 0.3112 0.2547 0.071 Uiso 1 1 calc R
C2 C 0.3406(7) 0.4740(3) 0.26696(12) 0.0540(9) Uani 1 1 d .
C9 C 0.0127(7) 0.3841(3) 0.15425(16) 0.0664(10) Uani 1 1 d .
H9A H 0.0189 0.3897 0.1142 0.100 Uiso 1 1 calc R
H9B H -0.0644 0.4448 0.1693 0.100 Uiso 1 1 calc R
H9C H -0.0652 0.3202 0.1644 0.100 Uiso 1 1 calc R
C8 C 0.3695(7) 0.2840(2) 0.15304(14) 0.0596(9) Uani 1 1 d .
H9A H 0.3723 0.2897 0.1130 0.089 Uiso 1 1 calc R
H9B H 0.2930 0.2199 0.1636 0.089 Uiso 1 1 calc R
H9C H 0.5193 0.2820 0.1671 0.089 Uiso 1 1 calc R
C6 C 0.5340(9) 0.4564(4) 0.30669(17) 0.0976(18) Uani 1 1 d .
H6A H 0.6397 0.4089 0.2898 0.146 Uiso 1 1 calc R
H6B H 0.4800 0.4258 0.3409 0.146 Uiso 1 1 calc R
H6C H 0.6047 0.5234 0.3145 0.146 Uiso 1 1 calc R
C7 C 0.1673(9) 0.5478(3) 0.29281(16) 0.0855(14) Uani 1 1 d .
H7A H 0.0458 0.5572 0.2671 0.128 Uiso 1 1 calc R
H7B H 0.2341 0.6158 0.3006 0.128 Uiso 1 1 calc R
H7C H 0.1127 0.5171 0.3270 0.128 Uiso 1 1 calc R
C10 C 0.3918(5) 0.4748(2) 0.04672(10) 0.0363(6) Uani 1 1 d .
C11 C 0.5469(6) 0.4045(2) 0.02351(12) 0.0468(7) Uani 1 1 d .
H11A H 0.6852 0.3958 0.0405 0.056 Uiso 1 1 calc R
C12 C 0.4967(7) 0.3471(2) -0.02479(12) 0.0559(8) Uani 1 1 d .
H12A H 0.5998 0.2994 -0.0395 0.067 Uiso 1 1 calc R
C13 C 0.2951(7) 0.3611(2) -0.05063(12) 0.0532(9) Uani 1 1 d .
H13A H 0.2623 0.3235 -0.0831 0.064 Uiso 1 1 calc R
C14 C 0.1411(6) 0.4306(3) -0.02874(12) 0.0515(8) Uani 1 1 d .
H14A H 0.0045 0.4399 -0.0465 0.062 Uiso 1 1 calc R
C15 C 0.1889(5) 0.4872(2) 0.01997(12) 0.0442(7) Uani 1 1 d .
H15A H 0.0834 0.5337 0.0347 0.053 Uiso 1 1 calc R
C16 C 0.3059(5) 0.6695(2) 0.10226(10) 0.0363(6) Uani 1 1 d .
C17 C 0.1033(6) 0.6811(2) 0.13025(12) 0.0485(7) Uani 1 1 d .
H17A H 0.0582 0.6292 0.1556 0.058 Uiso 1 1 calc R
C18 C -0.0310(7) 0.7684(2) 0.12078(13) 0.0567(9) Uani 1 1 d .
H18A H -0.1657 0.7753 0.1397 0.068 Uiso 1 1 calc R
C19 C 0.0358(7) 0.8459(2) 0.08288(14) 0.0609(10) Uani 1 1 d .
H19A H -0.0548 0.9046 0.0761 0.073 Uiso 1 1 calc R
C20 C 0.2349(7) 0.8359(2) 0.05558(13) 0.0587(9) Uani 1 1 d .
H20A H 0.2787 0.8881 0.0302 0.070 Uiso 1 1 calc R
C21 C 0.3718(6) 0.7493(2) 0.06508(12) 0.0476(7) Uani 1 1 d .
H21A H 0.5080 0.7442 0.0467 0.057 Uiso 1 1 calc R

loop_
_atom_site_aniso_label
_atom_site_aniso_U_11
_atom_site_aniso_U_22
_atom_site_aniso_U_33
_atom_site_aniso_U_23
_atom_site_aniso_U_13
_atom_site_aniso_U_12
P1 0.0389(3) 0.0330(3) 0.0364(3) 0.0016(2) -0.0004(3) -0.0001(3)
O1 0.103(2) 0.0541(12) 0.0482(11) -0.0020(9) -0.0101(14) -0.0392(16)
N1 0.0607(16) 0.0413(12) 0.0351(11) 0.0020(9) -0.0079(12) -0.0129(12)
C5 0.0391(14) 0.0307(12) 0.0345(12) 0.0025(9) -0.0050(12) -0.0022(12)
C4 0.0459(16) 0.0306(12) 0.0387(13) 0.0020(10) -0.0050(13) -0.0038(12)
C3 0.091(3) 0.0472(17) 0.0406(14) 0.0055(13) 0.0021(18) -0.019(2)
C2 0.075(2) 0.0548(17) 0.0322(13) 0.0063(12) -0.0032(15) -0.0210(18)
C9 0.0508(19) 0.067(2) 0.081(2) 0.0226(18) -0.015(2) -0.021(2)
C8 0.078(2) 0.0319(14) 0.069(2) 0.0004(14) 0.009(2) 0.0017(17)
C6 0.106(4) 0.119(4) 0.068(2) 0.041(2) -0.036(3) -0.037(4)
C7 0.120(4) 0.073(2) 0.063(2) -0.0103(19) 0.029(3) -0.017(3)
C10 0.0429(15) 0.0326(12) 0.0332(12) 0.0033(10) 0.0019(12) 0.0006(12)
C11 0.0508(19) 0.0472(15) 0.0425(14) -0.0010(12) 0.0048(14) 0.0087(15)
C12 0.075(2) 0.0481(15) 0.0446(14) -0.0091(12) 0.0119(19) 0.009(2)
C13 0.079(2) 0.0431(15) 0.0374(13) -0.0058(12) 0.0055(17) -0.0106(18)
C14 0.0562(19) 0.0545(18) 0.0439(15) -0.0025(13) -0.0076(15) -0.0063(17)
C15 0.0458(17) 0.0421(14) 0.0447(14) -0.0036(12) -0.0026(14) 0.0014(14)
C16 0.0471(15) 0.0303(11) 0.0314(11) -0.0021(10) -0.0039(12) -0.0008(12)
C17 0.0589(19) 0.0414(15) 0.0452(14) 0.0047(12) 0.0034(15) 0.0047(16)
C18 0.059(2) 0.0554(17) 0.0555(16) -0.0105(14) -0.0012(17) 0.0175(18)
C19 0.085(3) 0.0392(15) 0.0581(17) -0.0020(14) -0.018(2) 0.0169(19)
C20 0.083(3) 0.0386(15) 0.0541(17) 0.0149(14) -0.009(2) -0.0003(18)
C21 0.0565(19) 0.0422(14) 0.0440(14) 0.0043(12) -0.0030(15) -0.0052(15)

loop_
_atom_type_symbol
_atom_type_description
_atom_type_scat_dispersion_real
_atom_type_scat_dispersion_imag
_atom_type_scat_source
C C 0.0033 0.0016 'International Tables Vol C Tables 4.2.6.8 and 6.1.1.4'
H H 0.0000 0.0000 'International Tables Vol C Tables 4.2.6.8 and 6.1.1.4'
N N 0.0061 0.0033 'International Tables Vol C Tables 4.2.6.8 and 6.1.1.4'
O O 0.0106 0.0060 'International Tables Vol C Tables 4.2.6.8 and 6.1.1.4'
P P 0.1023 0.0942 'International Tables Vol C Tables 4.2.6.8 and 6.1.1.4'

loop_
_exptl_crystal_face_index_h
_exptl_crystal_face_index_k
_exptl_crystal_face_index_l
_exptl_crystal_face_perp_dist
1.00 0.00 0.00 0.4600
-1.00 0.00 0.00 0.4600
0.00 -1.00 1.00 0.1000
0.00 1.00 -1.00 0.1000
0.00 1.00 3.00 0.1000
0.00 -1.00 -3.00 0.1000

loop_
_geom_angle_atom_site_label_1
_geom_angle_atom_site_label_2
_geom_angle_atom_site_label_3
_geom_angle
C2 P1 C16 101.90(13)
C2 P1 C10 104.69(12)
C16 P1 C10 100.41(12)
O1 N1 C2 125.7(2)
O1 N1 C2 119.2(2)
C2 N1 C2 114.9(2)
N1 C2 C4 111.5(2)
N1 C2 P1 112.9(2)
C4 C2 P1 135.34(19)
C9 C4 C2 112.7(2)
C9 C4 C8 108.9(3)
C2 C4 C8 112.2(3)
C9 C4 C3 110.5(3)
C2 C4 C3 102.4(2)
C8 C4 C3 110.1(3)
C2 C3 C4 108.8(2)
N1 C2 C6 108.2(3)
N1 C2 C3 101.7(2)
C6 C2 C3 114.6(3)
N1 C2 C7 106.9(3)
C6 C2 C7 111.0(3)
C3 C2 C7 113.6(3)
C15 C10 C11 118.3(3)
C15 C10 P1 125.6(2)
C11 C10 P1 115.9(2)
C12 C11 C10 120.7(3)
C13 C12 C11 119.9(3)
C12 C13 C14 120.3(3)
C13 C14 C15 120.2(3)
C10 C15 C14 120.6(3)
C17 C16 C21 118.5(3)
C17 C16 P1 125.0(2)
C21 C16 P1 116.4(2)
C18 C17 C16 120.9(3)
C17 C18 C19 119.6(3)
C20 C19 C18 120.0(3)
C19 C20 C21 120.9(3)
C20 C21 C16 120.0(3)

loop_
_geom_bond_atom_site_label_1
_geom_bond_atom_site_label_2
_geom_bond_distance
P1 C2a 1.826(3)
P1 C16 1.833(3)
P1 C10 1.846(3)
O1 N1 1.286(3)
N1 C2 1.299(3)
N1 C2 1.510(4)
C2 C4 1.522(4)
C4 C9 1.519(5)
C4 C8 1.531(4)
C4 C3 1.549(4)
C3 C2 1.522(4)
C2 C6 1.515(5)
C2 C7 1.523(5)
C10 C15 1.384(4)
C10 C11 1.397(4)
C11 C12 1.393(4)
C12 C13 1.370(5)
C13 C14 1.374(5)
C14 C15 1.393(4)
C16 C17 1.395(4)
C16 C21 1.396(4)
C17 C18 1.378(4)
C18 C19 1.388(5)
C19 C20 1.367(6)
C20 C21 1.380(4)

loop_
_geom_torsion_atom_site_label_1
_geom_torsion_atom_site_label_2
_geom_torsion_atom_site_label_3
_geom_torsion_atom_site_label_4
_geom_torsion
C4 C2 P1 C10 6.3(3)
C4 C2 P1 C16 110.6(3)
C2 P1 C16 C17 -13.9(3)
C2 P1 C10 C11 -100.3(2)
